data_7028696
loop_
_publ_author_name
'Rhaman, Md Mhahabubur'
'Fronczek, Frank R.'
'Powell, Douglas R.'
'Hossain, Md Alamgir'

_publ_section_title
;
 Colourimetric and fluorescent detection of oxalate in water by a new
 macrocycle-based dinuclear nickel complex: a remarkable red shift of the
 fluorescence band.
;
_journal_issue 12
_journal_name_full 'Dalton transactions (Cambridge, England : 2003)'
_journal_page_first 4618
_journal_page_last 4621
_journal_paper_doi 10.1039/c3dt53467g
_journal_volume 43
_journal_year 2014
_chemical_formula_moiety 'C26 H54 N6 Ni2 O6, 4(N O3), 4(H2 O)'
_chemical_formula_sum 'C26 H62 N10 Ni2 O22'
_chemical_formula_weight 984.28
_space_group_IT_number 14
_symmetry_cell_setting monoclinic
_symmetry_space_group_name_Hall '-P 2yn'
_symmetry_space_group_name_H-M 'P 1 21/n 1'
_atom_sites_solution_hydrogens geom
_atom_sites_solution_primary direct
_atom_sites_solution_secondary difmap
_audit_creation_method SHELXL-97
_cell_angle_alpha 90.00
_cell_angle_beta 91.545(7)
_cell_angle_gamma 90.00
_cell_formula_units_Z 2
_cell_length_a 9.233(3)
_cell_length_b 16.580(5)
_cell_length_c 14.170(4)
_cell_measurement_reflns_used 7983
_cell_measurement_temperature 100(2)
_cell_measurement_theta_max 28.28
_cell_measurement_theta_min 2.46
_cell_volume 2168.4(11)
_computing_cell_refinement 'SAINT (Bruker, 2007)'
_computing_data_collection 'SMART (Bruker, 2007)'
_computing_data_reduction 'SAINT (Bruker, 2007)'
_computing_molecular_graphics 'SHELXTL (Sheldrick, 2008)'
_computing_publication_material 'SHELXTL (Sheldrick, 2008)'
_computing_structure_refinement 'SHELXTL (Sheldrick, 2008)'
_computing_structure_solution 'SHELXTL (Sheldrick, 2008)'
_diffrn_ambient_temperature 100(2)
_diffrn_measured_fraction_theta_full 0.997
_diffrn_measured_fraction_theta_max 0.988
_diffrn_measurement_device_type 'CCD area detector'
_diffrn_measurement_method '\f and \w scans'
_diffrn_radiation_monochromator graphite
_diffrn_radiation_source 'fine-focus sealed tube'
_diffrn_radiation_type MoK\a
_diffrn_radiation_wavelength 0.71073
_diffrn_reflns_av_R_equivalents 0.0543
_diffrn_reflns_av_sigmaI/netI 0.0561
_diffrn_reflns_limit_h_max 9
_diffrn_reflns_limit_h_min -12
_diffrn_reflns_limit_k_max 22
_diffrn_reflns_limit_k_min -22
_diffrn_reflns_limit_l_max 18
_diffrn_reflns_limit_l_min -18
_diffrn_reflns_number 20070
_diffrn_reflns_theta_full 25.25
_diffrn_reflns_theta_max 28.34
_diffrn_reflns_theta_min 1.89
_exptl_absorpt_coefficient_mu 0.958
_exptl_absorpt_correction_T_max 0.9019
_exptl_absorpt_correction_T_min 0.7365
_exptl_absorpt_correction_type multi-scan
_exptl_absorpt_process_details 'SADABS (Sheldrick, 2001)'
_exptl_crystal_colour blue
_exptl_crystal_density_diffrn 1.507
_exptl_crystal_density_method 'not measured'
_exptl_crystal_description prism
_exptl_crystal_F_000 1040
_exptl_crystal_size_max 0.34
_exptl_crystal_size_mid 0.30
_exptl_crystal_size_min 0.11
_refine_diff_density_max 0.477
_refine_diff_density_min -0.464
_refine_diff_density_rms 0.078
_refine_ls_extinction_method none
_refine_ls_goodness_of_fit_ref 1.004
_refine_ls_hydrogen_treatment mixed
_refine_ls_matrix_type full
_refine_ls_number_parameters 308
_refine_ls_number_reflns 5351
_refine_ls_number_restraints 0
_refine_ls_restrained_S_all 1.004
_refine_ls_R_factor_all 0.0593
_refine_ls_R_factor_gt 0.0413
_refine_ls_shift/su_max 0.001
_refine_ls_shift/su_mean 0.000
_refine_ls_structure_factor_coef Fsqd
_refine_ls_weighting_details 'calc w=1/[\s^2^(Fo^2^)+(0.0420P)^2^+0.9000P] where P=(Fo^2^+2Fc^2^)/3'
_refine_ls_weighting_scheme calc
_refine_ls_wR_factor_gt 0.0892
_refine_ls_wR_factor_ref 0.0962
_reflns_number_gt 4177
_reflns_number_total 5351
_reflns_threshold_expression I>2\s(I)
_cod_data_source_file c3dt53467g.txt
_cod_data_source_block 12003
_cod_depositor_comments
;
The following automatic conversions were performed:

data name '_iucr_refine_instruction_details' was replaced with
'_iucr_refine_instructions_details' as specified in the replacement
file 'data/replacement-values/replacement_tags.lst'.

Automatic conversion script
Id: cif_correct_tags 9268 2022-04-12 08:56:07Z antanas 
;
_cod_original_sg_symbol_H-M 'P 21/n'
_cod_database_code 7028696

loop_
_symmetry_equiv_pos_as_xyz
'x, y, z'
'-x+1/2, y+1/2, -z+1/2'
'-x, -y, -z'
'x-1/2, -y-1/2, z-1/2'

loop_
_atom_site_label
_atom_site_type_symbol
_atom_site_fract_x
_atom_site_fract_y
_atom_site_fract_z
_atom_site_U_iso_or_equiv
_atom_site_adp_type
_atom_site_occupancy
_atom_site_symmetry_multiplicity
_atom_site_calc_flag
_atom_site_refinement_flags
Ni1 Ni 0.36911(3) 0.342613(16) 0.75992(2) 0.01140(9) Uani 1 1 d .
O1 O 0.55604(18) 0.34324(10) 0.84813(12) 0.0165(3) Uani 1 1 d .
H1AO H 0.621(3) 0.3110(16) 0.8534(19) 0.020 Uiso 1 1 d .
H1BO H 0.541(3) 0.3609(16) 0.899(2) 0.020 Uiso 1 1 d .
O2 O 0.3437(2) 0.45824(10) 0.81016(12) 0.0166(4) Uani 1 1 d .
H2AO H 0.275(3) 0.4718(15) 0.8443(19) 0.020 Uiso 1 1 d .
H2BO H 0.403(3) 0.4819(16) 0.8276(19) 0.020 Uiso 1 1 d .
O3 O 0.26618(19) 0.29646(11) 0.87990(12) 0.0196(4) Uani 1 1 d .
H3AO H 0.281(3) 0.3213(16) 0.929(2) 0.024 Uiso 1 1 d .
H3BO H 0.190(3) 0.2768(16) 0.8810(19) 0.024 Uiso 1 1 d .
N1 N 0.3863(2) 0.22504(10) 0.70282(13) 0.0132(4) Uani 1 1 d .
C2 C 0.4769(2) 0.22938(13) 0.61755(16) 0.0149(5) Uani 1 1 d .
H2A H 0.4141 0.2387 0.5609 0.018 Uiso 1 1 calc R
H2B H 0.5284 0.1776 0.6093 0.018 Uiso 1 1 calc R
C3 C 0.5862(2) 0.29751(12) 0.62799(16) 0.0137(4) Uani 1 1 d .
H3A H 0.6547 0.2864 0.6814 0.016 Uiso 1 1 calc R
H3B H 0.6421 0.3028 0.5697 0.016 Uiso 1 1 calc R
N4 N 0.5047(2) 0.37284(11) 0.64563(14) 0.0120(4) Uani 1 1 d .
H4 H 0.457(3) 0.3846(14) 0.5967(18) 0.014 Uiso 1 1 d .
C5 C 0.5997(2) 0.44348(13) 0.66168(16) 0.0145(5) Uani 1 1 d .
H5A H 0.6710 0.4296 0.7125 0.017 Uiso 1 1 calc R
H5B H 0.5394 0.4881 0.6854 0.017 Uiso 1 1 calc R
C6 C 0.6826(2) 0.47494(12) 0.57839(15) 0.0120(4) Uani 1 1 d .
C7 C 0.7836(2) 0.53604(13) 0.59607(16) 0.0146(5) Uani 1 1 d .
H7 H 0.8017 0.5537 0.6591 0.017 Uiso 1 1 calc R
C8 C 0.8579(2) 0.57145(13) 0.52323(16) 0.0148(5) Uani 1 1 d .
H8 H 0.9268 0.6126 0.5370 0.018 Uiso 1 1 calc R
C9 C 0.6586(2) 0.44981(12) 0.48548(16) 0.0140(5) Uani 1 1 d .
H9 H 0.5906 0.4081 0.4719 0.017 Uiso 1 1 calc R
C10 C 0.7336(2) 0.48537(12) 0.41226(16) 0.0140(5) Uani 1 1 d .
H10 H 0.7168 0.4671 0.3493 0.017 Uiso 1 1 calc R
C11 C 0.8328(2) 0.54735(12) 0.42996(16) 0.0131(4) Uani 1 1 d .
C12 C 0.9124(2) 0.58598(13) 0.35010(16) 0.0149(5) Uani 1 1 d .
H12A H 1.0102 0.6021 0.3736 0.018 Uiso 1 1 calc R
H12B H 0.9250 0.5454 0.2998 0.018 Uiso 1 1 calc R
N13 N 0.8380(2) 0.65837(10) 0.30819(14) 0.0124(4) Uani 1 1 d .
H13 H 0.886(3) 0.6689(14) 0.2613(18) 0.015 Uiso 1 1 d .
C14 C 0.8459(2) 0.72972(12) 0.37092(16) 0.0145(5) Uani 1 1 d .
H14A H 0.9484 0.7449 0.3832 0.017 Uiso 1 1 calc R
H14B H 0.8018 0.7170 0.4321 0.017 Uiso 1 1 calc R
C15 C 0.7651(2) 0.79916(13) 0.32340(17) 0.0152(5) Uani 1 1 d .
H15A H 0.7633 0.8459 0.3668 0.018 Uiso 1 1 calc R
H15B H 0.8162 0.8157 0.2660 0.018 Uiso 1 1 calc R
C16 C 0.4503(3) 0.16535(13) 0.77020(17) 0.0175(5) Uani 1 1 d .
H16A H 0.4415 0.1111 0.7432 0.026 Uiso 1 1 calc R
H16B H 0.3988 0.1676 0.8297 0.026 Uiso 1 1 calc R
H16C H 0.5529 0.1780 0.7821 0.026 Uiso 1 1 calc R
N1A N 0.1079(2) 0.74759(11) 0.13875(13) 0.0160(4) Uani 1 1 d .
O1A O 0.09953(19) 0.68957(10) 0.19595(13) 0.0236(4) Uani 1 1 d .
O2A O -0.00404(17) 0.78539(10) 0.11327(12) 0.0231(4) Uani 1 1 d .
O3A O 0.22766(17) 0.76631(10) 0.10649(13) 0.0231(4) Uani 1 1 d .
N1B N 0.4135(2) 0.40955(12) 0.07388(14) 0.0196(4) Uani 1 1 d .
O1B O 0.40922(19) 0.45370(10) 0.14690(12) 0.0239(4) Uani 1 1 d .
O2B O 0.52642(18) 0.40587(10) 0.02831(12) 0.0224(4) Uani 1 1 d .
O3B O 0.3027(2) 0.37066(13) 0.04961(14) 0.0400(5) Uani 1 1 d .
O1S O 0.1490(2) 0.53705(13) 0.11297(15) 0.0305(5) Uani 1 1 d .
H1SA H 0.220(4) 0.5120(18) 0.129(2) 0.037 Uiso 1 1 d .
H1SB H 0.160(3) 0.5816(19) 0.135(2) 0.037 Uiso 1 1 d .
O2S O 0.1292(2) 0.52023(11) 0.91010(14) 0.0240(4) Uani 1 1 d .
H2SA H 0.053(3) 0.5015(17) 0.904(2) 0.029 Uiso 1 1 d .
H2SB H 0.140(3) 0.5269(17) 0.968(2) 0.029 Uiso 1 1 d .

loop_
_atom_site_aniso_label
_atom_site_aniso_U_11
_atom_site_aniso_U_22
_atom_site_aniso_U_33
_atom_site_aniso_U_23
_atom_site_aniso_U_13
_atom_site_aniso_U_12
Ni1 0.00981(15) 0.01338(14) 0.01095(16) -0.00056(11) -0.00085(10) -0.00111(11)
O1 0.0138(9) 0.0215(8) 0.0139(9) -0.0026(7) -0.0037(7) 0.0025(7)
O2 0.0135(9) 0.0184(8) 0.0179(9) -0.0052(7) 0.0014(7) -0.0028(7)
O3 0.0176(9) 0.0284(9) 0.0127(9) -0.0019(7) -0.0012(7) -0.0098(7)
N1 0.0113(9) 0.0146(9) 0.0134(10) 0.0018(7) -0.0023(7) -0.0013(7)
C2 0.0152(11) 0.0151(10) 0.0145(12) -0.0007(8) 0.0012(9) 0.0007(9)
C3 0.0141(11) 0.0134(10) 0.0137(12) -0.0001(8) 0.0020(9) 0.0027(8)
N4 0.0106(10) 0.0129(9) 0.0123(10) -0.0004(7) -0.0020(8) -0.0010(7)
C5 0.0137(11) 0.0156(10) 0.0141(12) -0.0016(8) -0.0005(9) -0.0033(9)
C6 0.0121(11) 0.0104(10) 0.0133(11) 0.0001(8) -0.0014(9) 0.0018(8)
C7 0.0143(12) 0.0167(10) 0.0125(11) -0.0009(8) -0.0035(9) 0.0005(9)
C8 0.0121(11) 0.0133(10) 0.0188(12) 0.0018(8) -0.0040(9) -0.0002(8)
C9 0.0130(11) 0.0122(10) 0.0166(12) 0.0000(8) -0.0016(9) -0.0008(8)
C10 0.0125(11) 0.0149(10) 0.0144(12) -0.0016(8) -0.0013(9) 0.0011(8)
C11 0.0095(11) 0.0129(10) 0.0168(12) 0.0018(8) -0.0007(9) 0.0025(8)
C12 0.0113(11) 0.0153(10) 0.0182(12) 0.0005(9) 0.0001(9) 0.0026(8)
N13 0.0121(10) 0.0141(9) 0.0111(10) -0.0003(7) -0.0001(8) 0.0010(7)
C14 0.0111(11) 0.0161(10) 0.0161(12) -0.0014(8) -0.0036(9) -0.0005(8)
C15 0.0129(11) 0.0144(10) 0.0181(12) -0.0005(9) -0.0024(9) -0.0016(8)
C16 0.0181(12) 0.0150(11) 0.0189(13) 0.0038(9) -0.0044(10) 0.0014(9)
N1A 0.0155(10) 0.0170(9) 0.0155(10) 0.0001(7) -0.0016(8) -0.0015(8)
O1A 0.0192(9) 0.0258(9) 0.0259(10) 0.0109(7) 0.0037(8) 0.0013(7)
O2A 0.0137(9) 0.0249(9) 0.0304(10) 0.0046(7) -0.0039(7) 0.0033(7)
O3A 0.0121(8) 0.0273(9) 0.0300(10) 0.0090(7) 0.0030(7) -0.0017(7)
N1B 0.0212(11) 0.0210(10) 0.0163(11) -0.0011(8) -0.0049(9) -0.0022(8)
O1B 0.0220(9) 0.0296(9) 0.0201(9) -0.0128(7) -0.0010(7) -0.0032(7)
O2B 0.0179(9) 0.0302(9) 0.0192(9) -0.0046(7) 0.0003(7) 0.0048(7)
O3B 0.0342(12) 0.0568(13) 0.0292(12) -0.0205(10) 0.0049(9) -0.0273(10)
O1S 0.0190(10) 0.0350(11) 0.0373(12) -0.0126(9) -0.0057(9) 0.0013(8)
O2S 0.0189(10) 0.0303(10) 0.0230(10) -0.0019(8) 0.0052(8) -0.0019(8)

loop_
_atom_type_symbol
_atom_type_description
_atom_type_scat_dispersion_real
_atom_type_scat_dispersion_imag
_atom_type_scat_source
C C 0.0033 0.0016 'International Tables Vol C Tables 4.2.6.8 and 6.1.1.4'
H H 0.0000 0.0000 'International Tables Vol C Tables 4.2.6.8 and 6.1.1.4'
N N 0.0061 0.0033 'International Tables Vol C Tables 4.2.6.8 and 6.1.1.4'
O O 0.0106 0.0060 'International Tables Vol C Tables 4.2.6.8 and 6.1.1.4'
Ni Ni 0.3393 1.1124 'International Tables Vol C Tables 4.2.6.8 and 6.1.1.4'

loop_
_geom_angle_atom_site_label_1
_geom_angle_atom_site_label_2
_geom_angle_atom_site_label_3
_geom_angle
_geom_angle_site_symmetry_1
_geom_angle_site_symmetry_3
O2 Ni1 O1 83.65(7) . .
O2 Ni1 O3 90.06(7) . .
O1 Ni1 O3 84.45(7) . .
O2 Ni1 N1 176.93(7) . .
O1 Ni1 N1 99.36(7) . .
O3 Ni1 N1 90.81(7) . .
O2 Ni1 N13 93.13(7) . 3_666
O1 Ni1 N13 170.64(7) . 3_666
O3 Ni1 N13 86.77(8) . 3_666
N1 Ni1 N13 83.98(7) . 3_666
O2 Ni1 N4 96.80(7) . .
O1 Ni1 N4 87.76(7) . .
O3 Ni1 N4 169.00(7) . .
N1 Ni1 N4 82.79(7) . .
N13 Ni1 N4 101.37(8) 3_666 .
Ni1 O1 H1AO 130.4(19) . .
Ni1 O1 H1BO 113(2) . .
H1AO O1 H1BO 108(3) . .
Ni1 O2 H2AO 122.9(18) . .
Ni1 O2 H2BO 123(2) . .
H2AO O2 H2BO 104(3) . .
Ni1 O3 H3AO 116(2) . .
Ni1 O3 H3BO 127(2) . .
H3AO O3 H3BO 109(3) . .
C16 N1 C2 109.33(17) . .
C16 N1 C15 109.54(17) . 3_666
C2 N1 C15 110.72(17) . 3_666
C16 N1 Ni1 113.58(14) . .
C2 N1 Ni1 108.36(12) . .
C15 N1 Ni1 105.25(13) 3_666 .
N1 C2 C3 110.04(17) . .
N1 C2 H2A 109.7 . .
C3 C2 H2A 109.7 . .
N1 C2 H2B 109.7 . .
C3 C2 H2B 109.7 . .
H2A C2 H2B 108.2 . .
N4 C3 C2 107.72(18) . .
N4 C3 H3A 110.2 . .
C2 C3 H3A 110.2 . .
N4 C3 H3B 110.2 . .
C2 C3 H3B 110.2 . .
H3A C3 H3B 108.5 . .
C5 N4 C3 113.09(17) . .
C5 N4 Ni1 115.32(14) . .
C3 N4 Ni1 103.93(13) . .
C5 N4 H4 104.0(17) . .
C3 N4 H4 108.4(17) . .
Ni1 N4 H4 112.1(17) . .
N4 C5 C6 117.57(18) . .
N4 C5 H5A 107.9 . .
C6 C5 H5A 107.9 . .
N4 C5 H5B 107.9 . .
C6 C5 H5B 107.9 . .
H5A C5 H5B 107.2 . .
C9 C6 C7 118.4(2) . .
C9 C6 C5 124.20(19) . .
C7 C6 C5 117.31(19) . .
C8 C7 C6 121.1(2) . .
C8 C7 H7 119.5 . .
C6 C7 H7 119.5 . .
C7 C8 C11 120.8(2) . .
C7 C8 H8 119.6 . .
C11 C8 H8 119.6 . .
C6 C9 C10 120.5(2) . .
C6 C9 H9 119.7 . .
C10 C9 H9 119.7 . .
C9 C10 C11 121.0(2) . .
C9 C10 H10 119.5 . .
C11 C10 H10 119.5 . .
C8 C11 C10 118.2(2) . .
C8 C11 C12 121.18(19) . .
C10 C11 C12 120.6(2) . .
N13 C12 C11 114.21(18) . .
N13 C12 H12A 108.7 . .
C11 C12 H12A 108.7 . .
N13 C12 H12B 108.7 . .
C11 C12 H12B 108.7 . .
H12A C12 H12B 107.6 . .
C14 N13 C12 112.81(17) . .
C14 N13 Ni1 107.99(13) . 3_666
C12 N13 Ni1 124.97(14) . 3_666
C14 N13 H13 107.1(17) . .
C12 N13 H13 103.6(17) . .
Ni1 N13 H13 97.8(18) 3_666 .
N13 C14 C15 108.89(18) . .
N13 C14 H14A 109.9 . .
C15 C14 H14A 109.9 . .
N13 C14 H14B 109.9 . .
C15 C14 H14B 109.9 . .
H14A C14 H14B 108.3 . .
N1 C15 C14 110.63(17) 3_666 .
N1 C15 H15A 109.5 3_666 .
C14 C15 H15A 109.5 . .
N1 C15 H15B 109.5 3_666 .
C14 C15 H15B 109.5 . .
H15A C15 H15B 108.1 . .
N1 C16 H16A 109.5 . .
N1 C16 H16B 109.5 . .
H16A C16 H16B 109.5 . .
N1 C16 H16C 109.5 . .
H16A C16 H16C 109.5 . .
H16B C16 H16C 109.5 . .
O3A N1A O2A 120.15(18) . .
O3A N1A O1A 119.72(19) . .
O2A N1A O1A 120.11(19) . .
O2B N1B O3B 121.6(2) . .
O2B N1B O1B 119.81(19) . .
O3B N1B O1B 118.6(2) . .
H1SA O1S H1SB 106(3) . .
H2SA O2S H2SB 104(3) . .

loop_
_geom_bond_atom_site_label_1
_geom_bond_atom_site_label_2
_geom_bond_distance
_geom_bond_site_symmetry_2
Ni1 O2 2.0606(17) .
Ni1 O1 2.1036(17) .
Ni1 O3 2.1134(18) .
Ni1 N1 2.1182(19) .
Ni1 N13 2.119(2) 3_666
Ni1 N4 2.133(2) .
O1 H1AO 0.81(3) .
O1 H1BO 0.80(3) .
O2 H2AO 0.84(3) .
O2 H2BO 0.71(3) .
O3 H3AO 0.82(3) .
O3 H3BO 0.78(3) .
N1 C16 1.487(3) .
N1 C2 1.490(3) .
N1 C15 1.492(3) 3_666
C2 C3 1.519(3) .
C2 H2A 0.9900 .
C2 H2B 0.9900 .
C3 N4 1.483(3) .
C3 H3A 0.9900 .
C3 H3B 0.9900 .
N4 C5 1.477(3) .
N4 H4 0.83(3) .
C5 C6 1.516(3) .
C5 H5A 0.9900 .
C5 H5B 0.9900 .
C6 C9 1.393(3) .
C6 C7 1.395(3) .
C7 C8 1.385(3) .
C7 H7 0.9500 .
C8 C11 1.394(3) .
C8 H8 0.9500 .
C9 C10 1.394(3) .
C9 H9 0.9500 .
C10 C11 1.395(3) .
C10 H10 0.9500 .
C11 C12 1.508(3) .
C12 N13 1.498(3) .
C12 H12A 0.9900 .
C12 H12B 0.9900 .
N13 C14 1.480(3) .
N13 Ni1 2.119(2) 3_666
N13 H13 0.83(2) .
C14 C15 1.520(3) .
C14 H14A 0.9900 .
C14 H14B 0.9900 .
C15 N1 1.492(3) 3_666
C15 H15A 0.9900 .
C15 H15B 0.9900 .
C16 H16A 0.9800 .
C16 H16B 0.9800 .
C16 H16C 0.9800 .
N1A O3A 1.247(2) .
N1A O2A 1.254(2) .
N1A O1A 1.262(2) .
N1B O2B 1.242(3) .
N1B O3B 1.249(3) .
N1B O1B 1.269(2) .
O1S H1SA 0.80(3) .
O1S H1SB 0.81(3) .
O2S H2SA 0.78(3) .
O2S H2SB 0.83(3) .

loop_
_geom_hbond_atom_site_label_D
_geom_hbond_atom_site_label_H
_geom_hbond_atom_site_label_A
_geom_hbond_distance_DH
_geom_hbond_distance_HA
_geom_hbond_distance_DA
_geom_hbond_angle_DHA
_geom_hbond_site_symmetry_A
O1 H1AO O3A 0.81(3) 1.97(3) 2.763(2) 169(3) 3_666
O1 H1BO O2B 0.80(3) 1.98(3) 2.776(2) 174(3) 1_556
O2 H2AO O2S 0.84(3) 1.84(3) 2.671(3) 169(3) .
O2 H2BO O1B 0.71(3) 2.06(3) 2.763(2) 169(3) 3_666
O3 H3AO O3B 0.82(3) 1.90(3) 2.714(3) 174(3) 1_556
O3 H3BO O2A 0.78(3) 2.01(3) 2.779(3) 174(3) 3_566
N13 H13 O1A 0.83(2) 2.22(3) 2.972(3) 150(2) 1_655
N13 H13 O3 0.83(2) 2.48(3) 2.907(3) 113(2) 3_666
O1S H1SA O1B 0.80(3) 2.01(3) 2.802(3) 170(3) .
O1S H1SB O1A 0.81(3) 2.07(3) 2.831(3) 157(3) .
O2S H2SA O1S 0.78(3) 1.98(3) 2.750(3) 175(3) 3_566
O2S H2SB O1S 0.83(3) 2.06(3) 2.889(3) 175(3) 1_556

loop_
_geom_torsion_atom_site_label_1
_geom_torsion_atom_site_label_2
_geom_torsion_atom_site_label_3
_geom_torsion_atom_site_label_4
_geom_torsion
_geom_torsion_site_symmetry_1
_geom_torsion_site_symmetry_4
O1 Ni1 N1 C16 34.08(15) . .
O3 Ni1 N1 C16 -50.43(15) . .
N13 Ni1 N1 C16 -137.10(15) 3_666 .
N4 Ni1 N1 C16 120.60(16) . .
O1 Ni1 N1 C2 -87.62(14) . .
O3 Ni1 N1 C2 -172.13(13) . .
N13 Ni1 N1 C2 101.20(14) 3_666 .
N4 Ni1 N1 C2 -1.10(13) . .
O1 Ni1 N1 C15 153.90(13) . 3_666
O3 Ni1 N1 C15 69.39(14) . 3_666
N13 Ni1 N1 C15 -17.28(13) 3_666 3_666
N4 Ni1 N1 C15 -119.58(14) . 3_666
C16 N1 C2 C3 -94.4(2) . .
C15 N1 C2 C3 144.86(17) 3_666 .
Ni1 N1 C2 C3 29.9(2) . .
N1 C2 C3 N4 -56.1(2) . .
C2 C3 N4 C5 177.26(18) . .
C2 C3 N4 Ni1 51.47(18) . .
O2 Ni1 N4 C5 31.08(16) . .
O1 Ni1 N4 C5 -52.25(15) . .
O3 Ni1 N4 C5 -97.1(4) . .
N1 Ni1 N4 C5 -151.98(16) . .
N13 Ni1 N4 C5 125.67(15) 3_666 .
O2 Ni1 N4 C3 155.45(13) . .
O1 Ni1 N4 C3 72.11(13) . .
O3 Ni1 N4 C3 27.2(4) . .
N1 Ni1 N4 C3 -27.62(13) . .
N13 Ni1 N4 C3 -109.96(13) 3_666 .
C3 N4 C5 C6 69.0(2) . .
Ni1 N4 C5 C6 -171.54(14) . .
N4 C5 C6 C9 10.2(3) . .
N4 C5 C6 C7 -173.37(19) . .
C9 C6 C7 C8 0.4(3) . .
C5 C6 C7 C8 -176.3(2) . .
C6 C7 C8 C11 0.5(3) . .
C7 C6 C9 C10 -0.3(3) . .
C5 C6 C9 C10 176.1(2) . .
C6 C9 C10 C11 -0.7(3) . .
C7 C8 C11 C10 -1.5(3) . .
C7 C8 C11 C12 179.53(19) . .
C9 C10 C11 C8 1.6(3) . .
C9 C10 C11 C12 -179.43(19) . .
C8 C11 C12 N13 -89.8(2) . .
C10 C11 C12 N13 91.3(2) . .
C11 C12 N13 C14 72.5(2) . .
C11 C12 N13 Ni1 -62.2(2) . 3_666
C12 N13 C14 C15 -178.81(18) . .
Ni1 N13 C14 C15 -36.6(2) 3_666 .
N13 C14 C15 N1 54.9(2) . 3_666
